data_7215345
loop_
_publ_author_name
'Chen, Peng'
'Chen, Han'
'Yan, Pengfei'
'Wang, Yan'
'Li, Guangming'

_publ_section_title
;
 Effect of lanthanide contraction and rigid ligand on the structure of
 salen-type lanthanide complexes
;
_journal_issue 20
_journal_name_full CrystEngComm
_journal_page_first 6237
_journal_paper_doi 10.1039/c1ce05501a
_journal_volume 13
_journal_year 2011
_chemical_formula_sum 'C25 H25 Cl2 N2 O7 Tb Zn'
_chemical_formula_weight 760.66
_chemical_name_systematic
;
?
;
_space_group_IT_number 2
_symmetry_cell_setting triclinic
_symmetry_space_group_name_Hall '-P 1'
_symmetry_space_group_name_H-M 'P -1'
_atom_sites_solution_hydrogens geom
_atom_sites_solution_primary direct
_atom_sites_solution_secondary difmap
_audit_creation_method SHELXL-97
_cell_angle_alpha 74.93(3)
_cell_angle_beta 83.71(3)
_cell_angle_gamma 86.61(3)
_cell_formula_units_Z 2
_cell_length_a 8.0110(16)
_cell_length_b 13.379(3)
_cell_length_c 13.674(3)
_cell_measurement_temperature 293(2)
_cell_volume 1405.9(6)
_computing_cell_refinement SAINT-plus
_computing_data_collection SMART
_computing_data_reduction SAINT-plus
_computing_molecular_graphics SHELXL97
_computing_structure_refinement SHELXL97
_computing_structure_solution SHELXS97
_diffrn_ambient_temperature 293(2)
_diffrn_detector_area_resol_mean 0
_diffrn_measured_fraction_theta_full 0.981
_diffrn_measured_fraction_theta_max 0.960
_diffrn_measurement_device_type 'Bruker SMART1000 CCD'
_diffrn_measurement_method \w
_diffrn_radiation_monochromator graphite
_diffrn_radiation_source 'fine-focus sealed tube'
_diffrn_radiation_type MoK\a
_diffrn_radiation_wavelength 0.71073
_diffrn_reflns_av_R_equivalents 0.0380
_diffrn_reflns_av_sigmaI/netI 0.0950
_diffrn_reflns_limit_h_max 10
_diffrn_reflns_limit_h_min -10
_diffrn_reflns_limit_k_max 17
_diffrn_reflns_limit_k_min -17
_diffrn_reflns_limit_l_max 17
_diffrn_reflns_limit_l_min -17
_diffrn_reflns_number 13507
_diffrn_reflns_theta_full 26.00
_diffrn_reflns_theta_max 27.56
_diffrn_reflns_theta_min 3.03
_diffrn_standards_decay_% 0
_diffrn_standards_interval_count 0
_diffrn_standards_interval_time 0
_diffrn_standards_number 0
_exptl_absorpt_coefficient_mu 3.583
_exptl_absorpt_correction_T_max 0.724
_exptl_absorpt_correction_T_min 0.681
_exptl_absorpt_correction_type multi-scan
_exptl_absorpt_process_details SADABS
_exptl_crystal_colour colorless
_exptl_crystal_density_diffrn 1.797
_exptl_crystal_density_method 'not measured'
_exptl_crystal_description block
_exptl_crystal_F_000 748
_exptl_crystal_size_max 0.11
_exptl_crystal_size_mid 0.10
_exptl_crystal_size_min 0.09
_refine_diff_density_max 1.389
_refine_diff_density_min -1.039
_refine_diff_density_rms 0.175
_refine_ls_extinction_method none
_refine_ls_goodness_of_fit_ref 1.172
_refine_ls_hydrogen_treatment constr
_refine_ls_matrix_type full
_refine_ls_number_parameters 346
_refine_ls_number_reflns 6251
_refine_ls_number_restraints 0
_refine_ls_restrained_S_all 1.172
_refine_ls_R_factor_all 0.0549
_refine_ls_R_factor_gt 0.0455
_refine_ls_shift/su_max 0.010
_refine_ls_shift/su_mean 0.001
_refine_ls_structure_factor_coef Fsqd
_refine_ls_weighting_details 'calc w=1/[\s^2^(Fo^2^)+(0.0551P)^2^+6.6641P] where P=(Fo^2^+2Fc^2^)/3'
_refine_ls_weighting_scheme calc
_refine_ls_wR_factor_gt 0.1354
_refine_ls_wR_factor_ref 0.1427
_reflns_number_gt 5311
_reflns_number_total 6251
_reflns_threshold_expression >2sigma(I)
_cod_data_source_file c1ce05501a.txt
_cod_data_source_block cb
_cod_depositor_comments
;
The following automatic conversions were performed:

'_symmetry_cell_setting' value 'Triclinic' changed to 'triclinic'
according to
/usr/data/users/saulius/automatic-downloads/retrospective/RSC/lib/dictionaries/cif_core.dic
dictionary named 'cif_core.dic' version 2.4.2 from 2011-04-26.

Automatic conversion script
Id: cif_fix_values 2281 2013-09-26 08:29:07Z andrius 
;
_cod_original_cell_volume 1406.0(5)
_cod_original_sg_symbol_H-M P-1
_cod_database_code 7215345

loop_
_symmetry_equiv_pos_as_xyz
'x, y, z'
'-x, -y, -z'

loop_
_atom_site_label
_atom_site_type_symbol
_atom_site_fract_x
_atom_site_fract_y
_atom_site_fract_z
_atom_site_U_iso_or_equiv
_atom_site_adp_type
_atom_site_occupancy
_atom_site_symmetry_multiplicity
_atom_site_calc_flag
_atom_site_refinement_flags
Tb1 Tb 0.23625(4) 0.75014(3) 0.21538(2) 0.03474(12) Uani 1 1 d .
Zn1 Zn 0.12201(10) 0.78260(6) 0.45883(6) 0.03409(19) Uani 1 1 d .
Cl1 Cl 0.3693(2) 0.84790(15) 0.47992(16) 0.0467(4) Uani 1 1 d .
Cl2 Cl 0.4327(3) 0.75699(19) 0.04558(16) 0.0595(5) Uani 1 1 d .
C1 C -0.1379(13) 1.1351(6) 0.1908(7) 0.060(2) Uani 1 1 d .
H1A H -0.1898 1.1983 0.1617 0.072 Uiso 1 1 calc R
C2 C -0.2717(11) 0.7113(7) 0.8009(6) 0.051(2) Uani 1 1 d .
H2A H -0.3101 0.6779 0.8674 0.062 Uiso 1 1 calc R
C3 C -0.1845(12) 1.0844(6) 0.2906(6) 0.052(2) Uani 1 1 d .
H3A H -0.2673 1.1140 0.3285 0.063 Uiso 1 1 calc R
C4 C 0.2557(12) 1.0068(7) 0.0291(6) 0.058(2) Uani 1 1 d .
H4B H 0.3456 0.9673 0.0030 0.088 Uiso 1 1 calc R
H4C H 0.2985 1.0696 0.0369 0.088 Uiso 1 1 calc R
H4A H 0.1707 1.0235 -0.0174 0.088 Uiso 1 1 calc R
C5 C 0.5187(12) 0.5218(7) 0.2258(7) 0.060(2) Uani 1 1 d .
H5A H 0.6187 0.5006 0.2595 0.090 Uiso 1 1 calc R
H5B H 0.5473 0.5678 0.1601 0.090 Uiso 1 1 calc R
H5C H 0.4668 0.4620 0.2176 0.090 Uiso 1 1 calc R
C6 C -0.0133(12) 1.0921(6) 0.1333(6) 0.052(2) Uani 1 1 d .
H6A H 0.0186 1.1267 0.0661 0.062 Uiso 1 1 calc R
C7 C 0.2240(9) 0.4201(5) 0.5799(6) 0.0395(15) Uani 1 1 d .
H7A H 0.1808 0.3867 0.6455 0.047 Uiso 1 1 calc R
C8 C -0.1073(10) 0.9871(5) 0.3366(5) 0.0392(15) Uani 1 1 d .
C9 C -0.3333(11) 0.8099(7) 0.7568(6) 0.053(2) Uani 1 1 d .
H9A H -0.4127 0.8421 0.7943 0.064 Uiso 1 1 calc R
C10 C -0.2790(10) 0.8610(6) 0.6582(6) 0.0475(18) Uani 1 1 d .
H10A H -0.3231 0.9267 0.6297 0.057 Uiso 1 1 calc R
C11 C 0.0622(10) 0.9983(5) 0.1764(5) 0.0393(15) Uani 1 1 d .
C12 C -0.0003(10) 0.6728(6) 0.1294(6) 0.0454(17) Uani 1 1 d .
C13 C 0.3956(9) 0.4148(6) 0.4273(6) 0.0428(17) Uani 1 1 d .
H13A H 0.4697 0.3783 0.3909 0.051 Uiso 1 1 calc R
C14 C -0.1667(9) 0.9376(5) 0.4412(5) 0.0385(15) Uani 1 1 d .
H14A H -0.2656 0.9644 0.4684 0.046 Uiso 1 1 calc R
C15 C 0.1788(8) 0.5252(5) 0.5381(5) 0.0313(13) Uani 1 1 d .
C16 C 0.3308(9) 0.3672(6) 0.5245(6) 0.0440(17) Uani 1 1 d .
H16A H 0.3598 0.2982 0.5529 0.053 Uiso 1 1 calc R
C17 C -0.1576(8) 0.8145(5) 0.6006(5) 0.0342(14) Uani 1 1 d .
C18 C 0.0145(9) 0.9434(5) 0.2771(5) 0.0341(14) Uani 1 1 d .
C19 C 0.2404(8) 0.5736(5) 0.4376(5) 0.0309(13) Uani 1 1 d .
C20 C -0.1538(10) 0.6630(6) 0.7465(6) 0.0452(17) Uani 1 1 d .
H20A H -0.1130 0.5966 0.7758 0.054 Uiso 1 1 calc R
C21 C 0.3513(8) 0.5163(5) 0.3835(5) 0.0342(14) Uani 1 1 d .
C22 C -0.0949(9) 0.7143(5) 0.6461(5) 0.0343(14) Uani 1 1 d .
C23 C 0.6312(15) 0.8517(12) 0.2213(9) 0.099(5) Uani 1 1 d .
H23A H 0.6882 0.8736 0.2700 0.149 Uiso 1 1 calc R
H23B H 0.6247 0.9078 0.1614 0.149 Uiso 1 1 calc R
H23C H 0.6920 0.7939 0.2036 0.149 Uiso 1 1 calc R
C24 C 0.0623(8) 0.5736(5) 0.6014(5) 0.0325(13) Uani 1 1 d .
H24A H 0.0095 0.5309 0.6601 0.039 Uiso 1 1 calc R
C25 C -0.0952(15) 0.6324(9) 0.0575(9) 0.081(3) Uani 1 1 d .
H25A H -0.1944 0.6751 0.0422 0.122 Uiso 1 1 calc R
H25B H -0.1264 0.5624 0.0893 0.122 Uiso 1 1 calc R
H25C H -0.0244 0.6344 -0.0043 0.122 Uiso 1 1 calc R
N1 N -0.0935(7) 0.8594(4) 0.4996(4) 0.0358(12) Uani 1 1 d .
N2 N 0.0261(7) 0.6710(4) 0.5832(4) 0.0340(12) Uani 1 1 d .
O1 O 0.0864(8) 0.6103(4) 0.1902(5) 0.0575(15) Uani 1 1 d .
O2 O -0.0015(8) 0.7675(4) 0.1212(5) 0.0541(14) Uani 1 1 d .
O3 O 0.1992(6) 0.6699(3) 0.3880(3) 0.0371(11) Uani 1 1 d .
O4 O 0.0872(6) 0.8494(4) 0.3105(4) 0.0394(11) Uani 1 1 d .
O5 O 0.1843(7) 0.9469(4) 0.1264(4) 0.0458(12) Uani 1 1 d .
O6 O 0.4039(6) 0.5742(4) 0.2856(4) 0.0420(11) Uani 1 1 d .
O7 O 0.4689(7) 0.8223(5) 0.2636(5) 0.0578(15) Uani 1 1 d .
H7 H 0.4644 0.7856 0.3285 0.087 Uiso 1 1 d R

loop_
_atom_site_aniso_label
_atom_site_aniso_U_11
_atom_site_aniso_U_22
_atom_site_aniso_U_33
_atom_site_aniso_U_23
_atom_site_aniso_U_13
_atom_site_aniso_U_12
Tb1 0.03859(19) 0.03545(19) 0.02666(17) -0.00321(12) 0.00122(12) -0.00238(13)
Zn1 0.0396(4) 0.0296(4) 0.0286(4) -0.0017(3) 0.0005(3) 0.0020(3)
Cl1 0.0430(9) 0.0487(10) 0.0532(11) -0.0226(8) -0.0042(8) 0.0017(8)
Cl2 0.0673(13) 0.0665(13) 0.0393(10) -0.0107(9) 0.0139(9) -0.0057(11)
C1 0.094(7) 0.035(4) 0.045(5) 0.003(3) -0.015(4) 0.018(4)
C2 0.062(5) 0.063(5) 0.026(4) -0.009(3) 0.007(3) -0.015(4)
C3 0.071(5) 0.040(4) 0.043(4) -0.008(3) -0.011(4) 0.017(4)
C4 0.068(5) 0.055(5) 0.041(4) 0.006(4) 0.010(4) -0.015(4)
C5 0.063(5) 0.057(5) 0.056(5) -0.017(4) 0.016(4) 0.008(4)
C6 0.075(6) 0.033(4) 0.039(4) 0.006(3) -0.006(4) -0.001(4)
C7 0.044(4) 0.032(3) 0.040(4) -0.003(3) -0.008(3) 0.001(3)
C8 0.050(4) 0.031(3) 0.035(4) -0.007(3) -0.009(3) 0.007(3)
C9 0.056(5) 0.063(5) 0.044(5) -0.024(4) 0.005(4) -0.001(4)
C10 0.051(4) 0.047(4) 0.046(4) -0.018(3) 0.002(3) 0.004(4)
C11 0.050(4) 0.032(3) 0.034(4) -0.005(3) -0.004(3) -0.004(3)
C12 0.043(4) 0.047(4) 0.042(4) -0.003(3) -0.004(3) -0.006(3)
C13 0.038(4) 0.037(4) 0.053(5) -0.013(3) -0.008(3) 0.009(3)
C14 0.047(4) 0.033(3) 0.036(4) -0.011(3) -0.002(3) 0.005(3)
C15 0.030(3) 0.028(3) 0.033(3) -0.003(2) -0.004(2) -0.001(3)
C16 0.043(4) 0.033(3) 0.053(5) -0.007(3) -0.010(3) 0.009(3)
C17 0.038(3) 0.036(3) 0.030(3) -0.011(3) -0.002(3) -0.004(3)
C18 0.040(3) 0.026(3) 0.033(3) 0.000(2) -0.008(3) 0.000(3)
C19 0.029(3) 0.029(3) 0.034(3) -0.006(2) -0.007(2) -0.003(3)
C20 0.056(4) 0.042(4) 0.034(4) -0.006(3) 0.002(3) -0.005(3)
C21 0.030(3) 0.036(3) 0.037(4) -0.007(3) -0.006(3) -0.001(3)
C22 0.041(4) 0.032(3) 0.028(3) -0.006(3) -0.003(3) -0.003(3)
C23 0.074(7) 0.166(14) 0.055(7) -0.022(8) 0.011(5) -0.044(8)
C24 0.035(3) 0.032(3) 0.028(3) -0.003(2) -0.003(2) -0.003(3)
C25 0.084(7) 0.084(8) 0.086(8) -0.026(6) -0.028(6) -0.022(6)
N1 0.041(3) 0.030(3) 0.032(3) -0.004(2) 0.000(2) 0.004(2)
N2 0.037(3) 0.032(3) 0.029(3) -0.003(2) -0.002(2) 0.003(2)
O1 0.074(4) 0.039(3) 0.055(4) 0.002(3) -0.016(3) -0.008(3)
O2 0.060(3) 0.044(3) 0.056(4) -0.003(3) -0.019(3) -0.001(3)
O3 0.051(3) 0.027(2) 0.029(2) -0.0029(18) -0.001(2) 0.006(2)
O4 0.049(3) 0.035(2) 0.028(2) -0.0008(19) -0.001(2) 0.009(2)
O5 0.058(3) 0.040(3) 0.031(3) 0.002(2) 0.007(2) -0.005(2)
O6 0.042(3) 0.044(3) 0.035(3) -0.007(2) 0.002(2) 0.007(2)
O7 0.044(3) 0.085(4) 0.046(3) -0.021(3) 0.004(2) -0.013(3)

loop_
_atom_type_symbol
_atom_type_description
_atom_type_scat_dispersion_real
_atom_type_scat_dispersion_imag
_atom_type_scat_source
C C 0.0033 0.0016 'International Tables Vol C Tables 4.2.6.8 and 6.1.1.4'
H H 0.0000 0.0000 'International Tables Vol C Tables 4.2.6.8 and 6.1.1.4'
N N 0.0061 0.0033 'International Tables Vol C Tables 4.2.6.8 and 6.1.1.4'
O O 0.0106 0.0060 'International Tables Vol C Tables 4.2.6.8 and 6.1.1.4'
Zn Zn 0.2839 1.4301 'International Tables Vol C Tables 4.2.6.8 and 6.1.1.4'
Tb Tb -0.1723 4.1537 'International Tables Vol C Tables 4.2.6.8 and 6.1.1.4'
Cl Cl 0.1484 0.1585 'International Tables Vol C Tables 4.2.6.8 and 6.1.1.4'

loop_
_geom_angle_atom_site_label_1
_geom_angle_atom_site_label_2
_geom_angle_atom_site_label_3
_geom_angle
O4 Tb1 O3 66.11(16)
O4 Tb1 O7 82.3(2)
O3 Tb1 O7 82.7(2)
O4 Tb1 O2 87.1(2)
O3 Tb1 O2 117.6(2)
O7 Tb1 O2 150.8(2)
O4 Tb1 O1 115.2(2)
O3 Tb1 O1 86.80(19)
O7 Tb1 O1 153.7(2)
O2 Tb1 O1 54.24(19)
O4 Tb1 O5 62.68(16)
O3 Tb1 O5 127.47(16)
O7 Tb1 O5 79.9(2)
O2 Tb1 O5 71.11(19)
O1 Tb1 O5 125.04(19)
O4 Tb1 Cl2 144.06(13)
O3 Tb1 Cl2 144.05(13)
O7 Tb1 Cl2 83.95(15)
O2 Tb1 Cl2 88.93(17)
O1 Tb1 Cl2 90.69(17)
O5 Tb1 Cl2 82.29(13)
O4 Tb1 O6 126.51(15)
O3 Tb1 O6 61.21(15)
O7 Tb1 O6 82.6(2)
O2 Tb1 O6 124.86(19)
O1 Tb1 O6 71.18(18)
O5 Tb1 O6 158.77(17)
Cl2 Tb1 O6 84.06(12)
O4 Tb1 C12 104.8(2)
O3 Tb1 C12 105.8(2)
O7 Tb1 C12 170.5(2)
O2 Tb1 C12 27.2(2)
O1 Tb1 C12 27.4(2)
O5 Tb1 C12 97.6(2)
Cl2 Tb1 C12 86.63(18)
O6 Tb1 C12 97.7(2)
O4 Tb1 Zn1 33.93(11)
O3 Tb1 Zn1 33.92(11)
O7 Tb1 Zn1 72.95(14)
O2 Tb1 Zn1 111.31(16)
O1 Tb1 Zn1 109.93(16)
O5 Tb1 Zn1 93.56(12)
Cl2 Tb1 Zn1 156.90(6)
O6 Tb1 Zn1 92.65(11)
C12 Tb1 Zn1 116.46(17)
O3 Zn1 O4 76.46(19)
O3 Zn1 N1 140.6(2)
O4 Zn1 N1 88.4(2)
O3 Zn1 N2 89.3(2)
O4 Zn1 N2 141.6(2)
N1 Zn1 N2 80.3(2)
O3 Zn1 Cl1 102.95(16)
O4 Zn1 Cl1 103.78(17)
N1 Zn1 Cl1 115.98(18)
N2 Zn1 Cl1 114.21(17)
O3 Zn1 Tb1 39.65(13)
O4 Zn1 Tb1 38.92(13)
N1 Zn1 Tb1 124.43(17)
N2 Zn1 Tb1 126.07(17)
Cl1 Zn1 Tb1 97.29(6)
C3 C1 C6 120.3(7)
C20 C2 C9 120.0(7)
C1 C3 C8 120.8(8)
C11 C6 C1 119.6(7)
C16 C7 C15 120.4(7)
C18 C8 C3 118.3(7)
C18 C8 C14 124.3(6)
C3 C8 C14 117.3(7)
C10 C9 C2 121.2(7)
C9 C10 C17 120.4(7)
C6 C11 O5 124.9(7)
C6 C11 C18 121.5(7)
O5 C11 C18 113.5(6)
O2 C12 O1 121.7(8)
O2 C12 C25 119.1(8)
O1 C12 C25 119.0(8)
O2 C12 Tb1 61.0(4)
O1 C12 Tb1 61.8(4)
C25 C12 Tb1 164.4(7)
C16 C13 C21 120.3(7)
N1 C14 C8 125.4(6)
C19 C15 C7 119.2(6)
C19 C15 C24 124.4(6)
C7 C15 C24 116.3(6)
C7 C16 C13 120.8(7)
C10 C17 N1 125.1(6)
C10 C17 C22 118.1(6)
N1 C17 C22 116.7(6)
O4 C18 C8 123.3(6)
O4 C18 C11 117.3(6)
C8 C18 C11 119.3(6)
O3 C19 C15 124.7(6)
O3 C19 C21 116.8(6)
C15 C19 C21 118.5(6)
C2 C20 C22 119.8(7)
C13 C21 O6 126.9(6)
C13 C21 C19 120.8(7)
O6 C21 C19 112.3(6)
C20 C22 C17 120.5(6)
C20 C22 N2 124.2(6)
C17 C22 N2 115.3(6)
N2 C24 C15 125.1(6)
C14 N1 C17 122.8(6)
C14 N1 Zn1 125.8(5)
C17 N1 Zn1 111.4(4)
C24 N2 C22 122.8(6)
C24 N2 Zn1 125.7(5)
C22 N2 Zn1 111.4(4)
C12 O1 Tb1 90.7(5)
C12 O2 Tb1 91.8(5)
C19 O3 Zn1 123.3(4)
C19 O3 Tb1 129.7(4)
Zn1 O3 Tb1 106.43(19)
C18 O4 Zn1 124.2(4)
C18 O4 Tb1 127.7(4)
Zn1 O4 Tb1 107.15(19)
C11 O5 C4 115.3(6)
C11 O5 Tb1 115.5(4)
C4 O5 Tb1 129.0(5)
C21 O6 C5 115.8(6)
C21 O6 Tb1 117.1(4)
C5 O6 Tb1 125.7(5)
C23 O7 Tb1 137.1(6)

loop_
_geom_bond_atom_site_label_1
_geom_bond_atom_site_label_2
_geom_bond_distance
Tb1 O4 2.291(5)
Tb1 O3 2.319(5)
Tb1 O7 2.378(6)
Tb1 O2 2.381(6)
Tb1 O1 2.398(6)
Tb1 O5 2.627(5)
Tb1 Cl2 2.643(2)
Tb1 O6 2.646(5)
Tb1 C12 2.720(8)
Tb1 Zn1 3.4850(12)
Zn1 O3 2.028(5)
Zn1 O4 2.036(5)
Zn1 N1 2.055(6)
Zn1 N2 2.059(6)
Zn1 Cl1 2.288(2)
C1 C3 1.378(12)
C1 C6 1.393(13)
C2 C20 1.374(11)
C2 C9 1.386(12)
C3 C8 1.428(9)
C4 O5 1.440(9)
C5 O6 1.437(9)
C6 C11 1.375(10)
C7 C16 1.369(11)
C7 C15 1.415(9)
C8 C18 1.401(10)
C8 C14 1.451(10)
C9 C10 1.378(12)
C10 C17 1.403(10)
C11 O5 1.384(9)
C11 C18 1.405(10)
C12 O2 1.242(10)
C12 O1 1.253(9)
C12 C25 1.524(13)
C13 C16 1.375(11)
C13 C21 1.377(9)
C14 N1 1.293(9)
C15 C19 1.407(9)
C15 C24 1.444(9)
C17 N1 1.409(9)
C17 C22 1.410(9)
C18 O4 1.342(7)
C19 O3 1.332(7)
C19 C21 1.412(9)
C20 C22 1.409(10)
C21 O6 1.394(8)
C22 N2 1.424(9)
C23 O7 1.399(12)
C24 N2 1.282(8)

loop_
_geom_hbond_atom_site_label_D
_geom_hbond_atom_site_label_H
_geom_hbond_atom_site_label_A
_geom_hbond_distance_DH
_geom_hbond_distance_HA
_geom_hbond_distance_DA
_geom_hbond_angle_DHA
O7 H7 Cl1 0.89 2.46 3.079(6) 127.0
O7 H7 O3 0.89 2.63 3.103(8) 113.9
